data_4021661
loop_
_publ_author_name
'Pothiappan Vairaprakash'
'Mariappan Periasamy'

_publ_contact_author
;
 Prof. M. Periasamy
 School of Chemistry
 University of Hyderabad
 Hyderabad 500 046
 India
;
_publ_contact_author_email mpsc@uohyd.ernet.in
_publ_contact_author_fax 91-40-23012460
_publ_contact_author_phone 91-40-23134814
_publ_section_title
;
 A Simple Method of Synthesis of (+-)-2,3-Diarylpiperazines
 and a Novel Method of Resolution of (+-)-2,3-Diphenylpiperazine
;
_journal_name_full 'Journal of Organic Chemistry'
_journal_page_first 3636
_journal_page_last 3638
_journal_paper_doi 10.1021/jo060083n
_journal_volume 71
_journal_year 2006
_chemical_absolute_configuration rm
_chemical_formula_moiety 'C20 H28 N2 O8'
_chemical_formula_sum 'C20 H28 N2 O8'
_chemical_formula_weight 424.44
_chemical_melting_point 502.5(5)
_chemical_name_common
;
 (2S,3S)-2,3-diphenylhexahydropyrazinediium(2R,3R)-2,3-dihydroxybutanediote
;
_chemical_name_systematic
;
 (2S,3S)-2,3-diphenylhexahydropyrazinediium(2R,3R)-2,3-dihydroxybutanedioate
;
_space_group_IT_number 18
_symmetry_cell_setting orthorhombic
_symmetry_space_group_name_Hall 'P 2 2ab'
_symmetry_space_group_name_H-M 'P 21 21 2'
_atom_sites_solution_hydrogens geom
_atom_sites_solution_primary direct
_atom_sites_solution_secondary difmap
_audit_creation_method SHELXL-97
_cell_angle_alpha 90.00
_cell_angle_beta 90.00
_cell_angle_gamma 90.00
_cell_formula_units_Z 4
_cell_length_a 9.2088(10)
_cell_length_b 35.387(4)
_cell_length_c 6.2519(7)
_cell_measurement_reflns_used 7308
_cell_measurement_temperature 273(2)
_cell_measurement_theta_max 26.52
_cell_measurement_theta_min 2.29
_cell_volume 2037.3(4)
_computing_cell_refinement 'Bruker SMART'
_computing_data_collection 'Bruker SMART'
_computing_data_reduction 'Bruker SMART'
_computing_molecular_graphics 'Bruker SHELXTL'
_computing_publication_material 'Bruker SHELXTL'
_computing_structure_refinement 'SHELXL-97 (Sheldrick, 1997)'
_computing_structure_solution 'Bruker SAINT'
_diffrn_ambient_temperature 273(2)
_diffrn_measured_fraction_theta_full 0.999
_diffrn_measured_fraction_theta_max 0.979
_diffrn_measurement_device_type 'CCD area detector'
_diffrn_measurement_method 'phi and omega scans'
_diffrn_radiation_monochromator graphite
_diffrn_radiation_source 'fine-focus sealed tube'
_diffrn_radiation_type MoK\a
_diffrn_radiation_wavelength 0.71073
_diffrn_reflns_av_R_equivalents 0.0451
_diffrn_reflns_av_sigmaI/netI 0.0341
_diffrn_reflns_limit_h_max 12
_diffrn_reflns_limit_h_min -12
_diffrn_reflns_limit_k_max 46
_diffrn_reflns_limit_k_min -46
_diffrn_reflns_limit_l_max 8
_diffrn_reflns_limit_l_min -8
_diffrn_reflns_number 23736
_diffrn_reflns_theta_full 25.00
_diffrn_reflns_theta_max 28.24
_diffrn_reflns_theta_min 2.29
_exptl_absorpt_coefficient_mu 0.107
_exptl_absorpt_correction_T_max 0.979
_exptl_absorpt_correction_T_min 0.955
_exptl_absorpt_correction_type empirical
_exptl_absorpt_process_details 'multi scan'
_exptl_crystal_colour colourless
_exptl_crystal_density_diffrn 1.384
_exptl_crystal_density_method 'not measured'
_exptl_crystal_description rectangle
_exptl_crystal_F_000 904
_exptl_crystal_preparation water
_exptl_crystal_size_max 0.42
_exptl_crystal_size_mid 0.26
_exptl_crystal_size_min 0.20
_refine_diff_density_max 0.242
_refine_diff_density_min -0.204
_refine_diff_density_rms 0.042
_refine_ls_abs_structure_details 'Flack H D (1983), Acta Cryst. A39, 876-881'
_refine_ls_abs_structure_Flack 0.0(9)
_refine_ls_extinction_method none
_refine_ls_goodness_of_fit_ref 1.069
_refine_ls_hydrogen_treatment mixed
_refine_ls_matrix_type full
_refine_ls_number_parameters 289
_refine_ls_number_reflns 4860
_refine_ls_number_restraints 0
_refine_ls_restrained_S_all 1.069
_refine_ls_R_factor_all 0.0562
_refine_ls_R_factor_gt 0.0483
_refine_ls_shift/su_max 0.001
_refine_ls_shift/su_mean 0.000
_refine_ls_structure_factor_coef Fsqd
_refine_ls_weighting_details 'calc w=1/[\s^2^(Fo^2^)+(0.0608P)^2^+0.0409P] where P=(Fo^2^+2Fc^2^)/3'
_refine_ls_weighting_scheme calc
_refine_ls_wR_factor_gt 0.1071
_refine_ls_wR_factor_ref 0.1108
_reflns_number_gt 2613
_reflns_number_total 2871
_reflns_threshold_expression >2sigma(I)
_cod_data_source_file jo060083nsi20060117_095331.cif
_cod_depositor_comments
;
The following automatic conversions were performed:
'_symmetry_cell_setting' value 'Orthorhombic' changed to 'orthorhombic'
according to '/home/saulius/struct/CIF-dictionaries/cif_core.dic'
dictionary named 'cif_core.dic' version 2.4.1 from 2010-06-29.

Automatic conversion script
Id: cif_fix_enum 1527 2010-12-29 10:47:43Z saulius 

The following automatic conversions were performed:

'_chemical_melting_point' value '502-503 K' was changed to '502.5(5)'
- the average value was taken and precision was estimated.

Automatic conversion script
Id: cif_fix_values 1646 2011-03-28 12:23:43Z adriana 
;
_cod_database_code 4021661

loop_
_symmetry_equiv_pos_as_xyz
'x, y, z'
'-x, -y, z'
'-x+1/2, y+1/2, -z'
'x+1/2, -y+1/2, -z'

loop_
_atom_site_label
_atom_site_type_symbol
_atom_site_fract_x
_atom_site_fract_y
_atom_site_fract_z
_atom_site_U_iso_or_equiv
_atom_site_adp_type
_atom_site_occupancy
_atom_site_symmetry_multiplicity
_atom_site_calc_flag
_atom_site_refinement_flags
O3 O 0.60675(16) 0.86568(5) 0.4290(2) 0.0511(4) Uani 1 1 d .
H3 H 0.5613 0.8535 0.5184 0.077 Uiso 1 1 calc R
O2 O 0.68606(14) 0.84344(4) -0.1097(2) 0.0400(3) Uani 1 1 d .
N1 N -0.10021(15) 0.85120(4) 0.5980(2) 0.0286(3) Uani 1 1 d .
H1A H -0.1666 0.8533 0.7030 0.034 Uiso 1 1 calc R
H1B H -0.1458 0.8551 0.4726 0.034 Uiso 1 1 calc R
O1 O 0.82809(13) 0.85626(4) 0.1678(2) 0.0407(3) Uani 1 1 d .
O5 O 0.36202(14) 0.81432(4) 0.5504(2) 0.0439(4) Uani 1 1 d .
N2 N 0.15496(15) 0.83368(4) 0.8376(2) 0.0279(3) Uani 1 1 d .
H2A H 0.2203 0.8307 0.7319 0.034 Uiso 1 1 calc R
H2B H 0.2004 0.8294 0.9628 0.034 Uiso 1 1 calc R
O6 O 0.24108(15) 0.83030(5) 0.2584(2) 0.0486(4) Uani 1 1 d .
C17 C 0.70754(17) 0.85074(5) 0.0845(3) 0.0284(4) Uani 1 1 d .
C1 C 0.01349(18) 0.88098(5) 0.6281(3) 0.0268(4) Uani 1 1 d .
H1 H 0.0812 0.8795 0.5074 0.032 Uiso 1 1 calc R
C19 C 0.49264(18) 0.81493(5) 0.2272(3) 0.0298(4) Uani 1 1 d .
H19 H 0.4681 0.8078 0.0801 0.036 Uiso 1 1 calc R
C11 C 0.22596(18) 0.90055(5) 0.8653(3) 0.0311(4) Uani 1 1 d .
C2 C 0.09908(18) 0.87361(5) 0.8343(3) 0.0271(4) Uani 1 1 d .
H2 H 0.0327 0.8768 0.9555 0.033 Uiso 1 1 calc R
C18 C 0.57059(19) 0.85282(5) 0.2231(3) 0.0295(4) Uani 1 1 d .
H18 H 0.5049 0.8714 0.1584 0.035 Uiso 1 1 calc R
C5 C -0.06014(18) 0.91947(5) 0.6220(3) 0.0308(4) Uani 1 1 d .
C3 C 0.03631(19) 0.80566(5) 0.8103(3) 0.0327(4) Uani 1 1 d .
H3A H -0.0328 0.8081 0.9265 0.039 Uiso 1 1 calc R
H3B H 0.0761 0.7803 0.8138 0.039 Uiso 1 1 calc R
C4 C -0.03906(19) 0.81231(5) 0.5999(3) 0.0327(4) Uani 1 1 d .
H4A H 0.0295 0.8094 0.4833 0.039 Uiso 1 1 calc R
H4B H -0.1163 0.7940 0.5811 0.039 Uiso 1 1 calc R
C20 C 0.35175(18) 0.81943(5) 0.3540(3) 0.0287(4) Uani 1 1 d .
C16 C 0.2422(2) 0.91959(6) 1.0581(4) 0.0445(5) Uani 1 1 d .
H16 H 0.1728 0.9166 1.1648 0.053 Uiso 1 1 calc R
C6 C -0.0969(4) 0.93464(8) 0.4280(4) 0.0718(8) Uani 1 1 d .
H6 H -0.0751 0.9215 0.3034 0.086 Uiso 1 1 calc R
C10 C -0.0976(3) 0.93935(7) 0.8019(4) 0.0540(6) Uani 1 1 d .
H10 H -0.0775 0.9293 0.9361 0.065 Uiso 1 1 calc R
C8 C -0.1974(3) 0.98920(7) 0.5931(5) 0.0642(7) Uani 1 1 d .
H8 H -0.2408 1.0129 0.5830 0.077 Uiso 1 1 calc R
C12 C 0.3308(2) 0.90546(5) 0.7097(4) 0.0396(5) Uani 1 1 d .
H12 H 0.3214 0.8932 0.5787 0.048 Uiso 1 1 calc R
C13 C 0.4497(2) 0.92844(6) 0.7471(5) 0.0528(6) Uani 1 1 d .
H13 H 0.5209 0.9312 0.6427 0.063 Uiso 1 1 calc R
C15 C 0.3596(3) 0.94286(7) 1.0931(5) 0.0572(6) Uani 1 1 d .
H15 H 0.3686 0.9556 1.2224 0.069 Uiso 1 1 calc R
C14 C 0.4626(2) 0.94721(6) 0.9390(5) 0.0569(6) Uani 1 1 d .
H14 H 0.5419 0.9629 0.9634 0.068 Uiso 1 1 calc R
C9 C -0.1652(3) 0.97434(7) 0.7859(4) 0.0589(6) Uani 1 1 d .
H9 H -0.1885 0.9876 0.9095 0.071 Uiso 1 1 calc R
C7 C -0.1658(5) 0.96921(10) 0.4143(5) 0.1023(13) Uani 1 1 d .
H7 H -0.1908 0.9789 0.2809 0.123 Uiso 1 1 calc R
O7 O 0.8201(2) 0.75119(5) 0.0942(3) 0.0540(4) Uani 1 1 d .
O8 O 0.6144(2) 0.76795(7) 0.7569(3) 0.0614(5) Uani 1 1 d .
O4 O 0.58386(17) 0.78658(4) 0.3149(3) 0.0471(4) Uani 1 1 d .
H4 H 0.5855 0.7886 0.4455 0.071 Uiso 1 1 calc R
H8B H 0.681(4) 0.7524(9) 0.824(6) 0.088(10) Uiso 1 1 d .
H8A H 0.641(7) 0.787(2) 0.777(10) 0.26(4) Uiso 1 1 d .
H7B H 0.895(4) 0.7436(9) 0.161(5) 0.089(12) Uiso 1 1 d .
H7A H 0.775(4) 0.7620(8) 0.180(5) 0.079(11) Uiso 1 1 d .

loop_
_atom_site_aniso_label
_atom_site_aniso_U_11
_atom_site_aniso_U_22
_atom_site_aniso_U_33
_atom_site_aniso_U_23
_atom_site_aniso_U_13
_atom_site_aniso_U_12
O3 0.0442(8) 0.0698(10) 0.0391(8) -0.0203(7) 0.0146(7) -0.0208(7)
O2 0.0316(7) 0.0633(9) 0.0252(6) 0.0006(6) 0.0057(5) -0.0044(6)
N1 0.0222(7) 0.0387(8) 0.0249(7) 0.0010(6) 0.0014(6) -0.0015(6)
O1 0.0242(6) 0.0653(9) 0.0325(7) -0.0039(6) 0.0046(5) -0.0068(6)
O5 0.0321(7) 0.0692(10) 0.0304(7) 0.0050(6) 0.0083(6) 0.0115(6)
N2 0.0218(7) 0.0353(8) 0.0267(7) 0.0054(6) 0.0035(6) 0.0037(6)
O6 0.0255(7) 0.0860(11) 0.0343(7) 0.0089(7) 0.0025(6) 0.0059(7)
C17 0.0237(8) 0.0324(9) 0.0291(9) 0.0021(7) 0.0061(7) -0.0014(7)
C1 0.0236(8) 0.0317(9) 0.0253(8) 0.0013(7) 0.0049(7) -0.0010(7)
C19 0.0238(8) 0.0388(10) 0.0268(8) -0.0023(7) 0.0050(7) 0.0021(7)
C11 0.0242(8) 0.0304(9) 0.0387(10) 0.0002(8) -0.0027(7) 0.0036(7)
C2 0.0225(8) 0.0321(9) 0.0267(8) 0.0004(7) 0.0042(7) 0.0025(7)
C18 0.0235(8) 0.0353(9) 0.0297(9) -0.0003(7) 0.0060(7) 0.0018(7)
C5 0.0247(8) 0.0336(9) 0.0340(9) 0.0044(7) 0.0009(7) 0.0007(7)
C3 0.0276(9) 0.0276(9) 0.0429(11) 0.0045(7) 0.0072(8) 0.0008(7)
C4 0.0278(9) 0.0326(9) 0.0377(10) -0.0041(8) 0.0050(8) -0.0041(7)
C20 0.0237(8) 0.0330(9) 0.0294(9) -0.0005(7) 0.0055(7) -0.0038(7)
C16 0.0388(11) 0.0493(12) 0.0455(12) -0.0061(10) -0.0035(10) 0.0004(9)
C6 0.109(2) 0.0642(16) 0.0424(13) 0.0080(12) 0.0040(15) 0.0398(16)
C10 0.0633(15) 0.0596(14) 0.0392(12) 0.0014(10) 0.0033(11) 0.0262(12)
C8 0.0681(16) 0.0421(13) 0.0826(19) 0.0099(13) -0.0003(15) 0.0222(12)
C12 0.0312(9) 0.0370(10) 0.0506(12) -0.0026(8) 0.0059(9) -0.0026(8)
C13 0.0337(11) 0.0406(11) 0.0841(17) 0.0021(11) 0.0089(11) -0.0082(9)
C15 0.0547(14) 0.0478(12) 0.0690(16) -0.0176(11) -0.0177(13) -0.0024(11)
C14 0.0383(12) 0.0395(12) 0.0929(19) -0.0072(12) -0.0101(13) -0.0091(9)
C9 0.0638(15) 0.0520(13) 0.0608(15) -0.0119(11) 0.0056(13) 0.0222(12)
C7 0.160(4) 0.086(2) 0.0612(18) 0.0235(17) 0.000(2) 0.067(2)
O7 0.0433(9) 0.0628(11) 0.0558(11) 0.0033(9) 0.0058(9) 0.0091(8)
O8 0.0540(10) 0.0776(13) 0.0525(10) 0.0031(9) -0.0080(8) 0.0043(10)
O4 0.0441(8) 0.0470(8) 0.0502(9) 0.0103(7) 0.0177(7) 0.0168(6)

loop_
_atom_type_symbol
_atom_type_description
_atom_type_scat_dispersion_real
_atom_type_scat_dispersion_imag
_atom_type_scat_source
C C 0.0033 0.0016 'International Tables Vol C Tables 4.2.6.8 and 6.1.1.4'
H H 0.0000 0.0000 'International Tables Vol C Tables 4.2.6.8 and 6.1.1.4'
N N 0.0061 0.0033 'International Tables Vol C Tables 4.2.6.8 and 6.1.1.4'
O O 0.0106 0.0060 'International Tables Vol C Tables 4.2.6.8 and 6.1.1.4'

loop_
_geom_angle_atom_site_label_1
_geom_angle_atom_site_label_2
_geom_angle_atom_site_label_3
_geom_angle
C18 O3 H3 109.5
C4 N1 C1 112.68(13)
C4 N1 H1A 109.1
C1 N1 H1A 109.1
C4 N1 H1B 109.1
C1 N1 H1B 109.1
H1A N1 H1B 107.8
C3 N2 C2 111.97(13)
C3 N2 H2A 109.2
C2 N2 H2A 109.2
C3 N2 H2B 109.2
C2 N2 H2B 109.2
H2A N2 H2B 107.9
O1 C17 O2 125.32(15)
O1 C17 C18 119.44(15)
O2 C17 C18 115.25(15)
N1 C1 C5 108.37(13)
N1 C1 C2 110.20(13)
C5 C1 C2 113.71(14)
N1 C1 H1 108.1
C5 C1 H1 108.1
C2 C1 H1 108.1
O4 C19 C18 110.53(15)
O4 C19 C20 112.09(14)
C18 C19 C20 108.51(14)
O4 C19 H19 108.5
C18 C19 H19 108.5
C20 C19 H19 108.5
C12 C11 C16 118.35(17)
C12 C11 C2 121.73(17)
C16 C11 C2 119.84(17)
N2 C2 C11 108.93(13)
N2 C2 C1 110.32(13)
C11 C2 C1 113.31(14)
N2 C2 H2 108.0
C11 C2 H2 108.0
C1 C2 H2 108.0
O3 C18 C19 112.42(15)
O3 C18 C17 109.78(14)
C19 C18 C17 110.84(14)
O3 C18 H18 107.9
C19 C18 H18 107.9
C17 C18 H18 107.9
C6 C5 C10 117.61(18)
C6 C5 C1 118.88(18)
C10 C5 C1 123.45(17)
N2 C3 C4 109.58(14)
N2 C3 H3A 109.8
C4 C3 H3A 109.8
N2 C3 H3B 109.8
C4 C3 H3B 109.8
H3A C3 H3B 108.2
N1 C4 C3 109.04(14)
N1 C4 H4A 109.9
C3 C4 H4A 109.9
N1 C4 H4B 109.9
C3 C4 H4B 109.9
H4A C4 H4B 108.3
O6 C20 O5 125.59(17)
O6 C20 C19 118.61(15)
O5 C20 C19 115.58(16)
C15 C16 C11 120.9(2)
C15 C16 H16 119.6
C11 C16 H16 119.6
C5 C6 C7 121.1(2)
C5 C6 H6 119.5
C7 C6 H6 119.5
C5 C10 C9 120.8(2)
C5 C10 H10 119.6
C9 C10 H10 119.6
C9 C8 C7 119.1(2)
C9 C8 H8 120.4
C7 C8 H8 120.4
C11 C12 C13 120.5(2)
C11 C12 H12 119.7
C13 C12 H12 119.7
C14 C13 C12 119.9(2)
C14 C13 H13 120.0
C12 C13 H13 120.0
C14 C15 C16 120.2(2)
C14 C15 H15 119.9
C16 C15 H15 119.9
C15 C14 C13 120.2(2)
C15 C14 H14 119.9
C13 C14 H14 119.9
C8 C9 C10 120.7(2)
C8 C9 H9 119.7
C10 C9 H9 119.7
C8 C7 C6 120.7(3)
C8 C7 H7 119.7
C6 C7 H7 119.7
H7B O7 H7A 104(3)
H8B O8 H8A 105(5)
C19 O4 H4 109.5

loop_
_geom_bond_atom_site_label_1
_geom_bond_atom_site_label_2
_geom_bond_distance
O3 C18 1.405(2)
O3 H3 0.8200
O2 C17 1.257(2)
N1 C4 1.487(2)
N1 C1 1.497(2)
N1 H1A 0.9000
N1 H1B 0.9000
O1 C17 1.242(2)
O5 C20 1.245(2)
N2 C3 1.485(2)
N2 C2 1.504(2)
N2 H2A 0.9000
N2 H2B 0.9000
O6 C20 1.243(2)
C17 C18 1.532(2)
C1 C5 1.522(2)
C1 C2 1.533(2)
C1 H1 0.9800
C19 O4 1.419(2)
C19 C18 1.521(3)
C19 C20 1.529(2)
C19 H19 0.9800
C11 C12 1.382(3)
C11 C16 1.389(3)
C11 C2 1.520(2)
C2 H2 0.9800
C18 H18 0.9800
C5 C6 1.369(3)
C5 C10 1.370(3)
C3 C4 1.506(3)
C3 H3A 0.9700
C3 H3B 0.9700
C4 H4A 0.9700
C4 H4B 0.9700
C16 C15 1.377(3)
C16 H16 0.9300
C6 C7 1.381(4)
C6 H6 0.9300
C10 C9 1.389(3)
C10 H10 0.9300
C8 C9 1.348(4)
C8 C7 1.355(4)
C8 H8 0.9300
C12 C13 1.384(3)
C12 H12 0.9300
C13 C14 1.376(4)
C13 H13 0.9300
C15 C14 1.360(4)
C15 H15 0.9300
C14 H14 0.9300
C9 H9 0.9300
C7 H7 0.9300
O7 H7B 0.85(4)
O7 H7A 0.78(3)
O8 H8B 0.92(4)
O8 H8A 0.73(8)
O4 H4 0.8200

loop_
_cod_related_entry_id
_cod_related_entry_database
_cod_related_entry_code
1 ChemSpider 21194376
